data_4118810
loop_
_publ_author_name
'Yingdong Luo'
'Kegong Ji'
'Yuxue Li'
'Liming Zhang'

_publ_section_title
;
 Tempering the Reactivities of Postulated \a-Oxo Gold Carbenes Using
 Bidentate Ligands: Implication of Tricoordinated Gold Intermediates and
 the Development of an Expedient Bimolecular Assembly of 2,4-Disubstituted
 Oxazoles
;
_journal_name_full 'Journal of the American Chemical Society'
_journal_page_first 17412
_journal_page_last 17415
_journal_paper_doi 10.1021/ja307948m
_journal_volume 134
_journal_year 2012
_chemical_formula_sum 'C18 H31 Au Cl P S'
_chemical_formula_weight 542.87
_chemical_name_systematic
; 
 ? 
;
_space_group_IT_number 19
_symmetry_cell_setting orthorhombic
_symmetry_space_group_name_Hall 'P 2ac 2ab'
_symmetry_space_group_name_H-M 'P 21 21 21'
_atom_sites_solution_hydrogens geom
_atom_sites_solution_primary direct
_atom_sites_solution_secondary difmap
_audit_creation_method SHELXL-97
_cell_angle_alpha 90.00
_cell_angle_beta 90.00
_cell_angle_gamma 90.00
_cell_formula_units_Z 4
_cell_length_a 11.1756(3)
_cell_length_b 12.7568(3)
_cell_length_c 14.3230(7)
_cell_measurement_temperature 100(2)
_cell_volume 2041.96(12)
_computing_structure_refinement 'SHELXL-97 (Sheldrick, 2008)'
_computing_structure_solution 'SHELXS-97 (Sheldrick, 2008)'
_diffrn_ambient_temperature 100(2)
_diffrn_measured_fraction_theta_full 0.998
_diffrn_measured_fraction_theta_max 0.998
_diffrn_measurement_device_type 'Bruker kappa apex'
_diffrn_measurement_method 'omega scan'
_diffrn_radiation_monochromator graphite
_diffrn_radiation_source 'fine-focus sealed tube'
_diffrn_radiation_type MoK\a
_diffrn_radiation_wavelength 0.71073
_diffrn_reflns_av_R_equivalents 0.0307
_diffrn_reflns_av_sigmaI/netI 0.0393
_diffrn_reflns_limit_h_max 14
_diffrn_reflns_limit_h_min -8
_diffrn_reflns_limit_k_max 17
_diffrn_reflns_limit_k_min -16
_diffrn_reflns_limit_l_max 19
_diffrn_reflns_limit_l_min -10
_diffrn_reflns_number 12609
_diffrn_reflns_theta_full 28.28
_diffrn_reflns_theta_max 28.28
_diffrn_reflns_theta_min 2.14
_exptl_absorpt_coefficient_mu 7.512
_exptl_absorpt_correction_T_max 0.7465
_exptl_absorpt_correction_T_min 0.4830
_exptl_absorpt_correction_type multi-scan
_exptl_absorpt_process_details sadabs
_exptl_crystal_colour colorless
_exptl_crystal_density_diffrn 1.766
_exptl_crystal_description block
_exptl_crystal_F_000 1064
_exptl_crystal_size_max 0.15
_exptl_crystal_size_mid 0.10
_exptl_crystal_size_min 0.05
_refine_diff_density_max 1.122
_refine_diff_density_min -0.752
_refine_diff_density_rms 0.102
_refine_ls_abs_structure_details 'Flack H D (1983), Acta Cryst. A39, 876-881'
_refine_ls_abs_structure_Flack -0.016(5)
_refine_ls_extinction_method none
_refine_ls_goodness_of_fit_ref 1.022
_refine_ls_hydrogen_treatment constr
_refine_ls_matrix_type full
_refine_ls_number_parameters 208
_refine_ls_number_reflns 5054
_refine_ls_number_restraints 0
_refine_ls_restrained_S_all 1.022
_refine_ls_R_factor_all 0.0253
_refine_ls_R_factor_gt 0.0229
_refine_ls_shift/su_max 0.003
_refine_ls_shift/su_mean 0.000
_refine_ls_structure_factor_coef Fsqd
_refine_ls_weighting_details 'calc w=1/[\s^2^(Fo^2^)+(0.0208P)^2^+0.9619P] where P=(Fo^2^+2Fc^2^)/3'
_refine_ls_weighting_scheme calc
_refine_ls_wR_factor_gt 0.0491
_refine_ls_wR_factor_ref 0.0497
_reflns_number_gt 4828
_reflns_number_total 5054
_reflns_threshold_expression >2sigma(I)
_cod_data_source_file ja307948m_si_002.cif
_cod_data_source_block z07032012_0m
_cod_database_code 4118810

loop_
_symmetry_equiv_pos_as_xyz
'x, y, z'
'-x+1/2, -y, z+1/2'
'-x, y+1/2, -z+1/2'
'x+1/2, -y+1/2, -z'

loop_
_atom_site_label
_atom_site_type_symbol
_atom_site_fract_x
_atom_site_fract_y
_atom_site_fract_z
_atom_site_U_iso_or_equiv
_atom_site_adp_type
_atom_site_occupancy
_atom_site_symmetry_multiplicity
_atom_site_calc_flag
_atom_site_refinement_flags
Au1 Au 0.606788(14) 0.969434(10) 0.564229(10) 0.01131(4) Uani 1 1 d .
C1 C 0.8493(4) 0.8182(3) 0.5774(3) 0.0146(8) Uani 1 1 d .
C2 C 0.7560(4) 0.7347(3) 0.5517(3) 0.0225(10) Uani 1 1 d .
H2A H 0.7941 0.6796 0.5144 0.034 Uiso 1 1 calc R
H2B H 0.6915 0.7672 0.5155 0.034 Uiso 1 1 calc R
H2C H 0.7229 0.7041 0.6089 0.034 Uiso 1 1 calc R
C3 C 0.9525(4) 0.7638(3) 0.6288(3) 0.0192(9) Uani 1 1 d .
H3A H 0.9220 0.7307 0.6858 0.029 Uiso 1 1 calc R
H3B H 1.0136 0.8157 0.6453 0.029 Uiso 1 1 calc R
H3C H 0.9878 0.7102 0.5882 0.029 Uiso 1 1 calc R
C4 C 0.8975(5) 0.8692(3) 0.4876(3) 0.0214(9) Uani 1 1 d .
H4A H 0.9600 0.9199 0.5036 0.032 Uiso 1 1 calc R
H4B H 0.8321 0.9051 0.4552 0.032 Uiso 1 1 calc R
H4C H 0.9310 0.8149 0.4469 0.032 Uiso 1 1 calc R
C5 C 0.8623(3) 1.0394(3) 0.6751(3) 0.0123(7) Uani 1 1 d .
C6 C 0.8063(4) 1.0930(3) 0.7605(3) 0.0171(8) Uani 1 1 d .
H6A H 0.8419 1.1627 0.7687 0.026 Uiso 1 1 calc R
H6B H 0.8216 1.0506 0.8163 0.026 Uiso 1 1 calc R
H6C H 0.7198 1.1000 0.7512 0.026 Uiso 1 1 calc R
C7 C 0.9973(4) 1.0210(3) 0.6912(3) 0.0175(8) Uani 1 1 d .
H7A H 1.0372 1.0884 0.7017 0.026 Uiso 1 1 calc R
H7B H 1.0319 0.9868 0.6362 0.026 Uiso 1 1 calc R
H7C H 1.0085 0.9760 0.7460 0.026 Uiso 1 1 calc R
C8 C 0.8524(4) 1.1145(3) 0.5915(3) 0.0189(10) Uani 1 1 d .
H8A H 0.7684 1.1340 0.5822 0.028 Uiso 1 1 calc R
H8B H 0.8826 1.0797 0.5353 0.028 Uiso 1 1 calc R
H8C H 0.8998 1.1776 0.6038 0.028 Uiso 1 1 calc R
C9 C 0.7366(4) 0.8521(3) 0.7571(3) 0.0120(8) Uani 1 1 d .
C10 C 0.8309(4) 0.8385(3) 0.8197(3) 0.0154(8) Uani 1 1 d .
H10 H 0.9049 0.8725 0.8075 0.018 Uiso 1 1 calc R
C11 C 0.8203(4) 0.7767(3) 0.8996(3) 0.0158(8) Uani 1 1 d .
H11 H 0.8852 0.7708 0.9421 0.019 Uiso 1 1 calc R
C12 C 0.7142(4) 0.7239(3) 0.9163(3) 0.0177(9) Uani 1 1 d .
H12 H 0.7074 0.6782 0.9684 0.021 Uiso 1 1 calc R
C13 C 0.6182(5) 0.7382(3) 0.8566(3) 0.0154(8) Uani 1 1 d .
H13 H 0.5451 0.7029 0.8691 0.018 Uiso 1 1 calc R
C14 C 0.6264(4) 0.8033(3) 0.7784(3) 0.0131(8) Uani 1 1 d .
C15 C 0.4024(4) 0.9124(3) 0.7734(3) 0.0158(8) Uani 1 1 d .
C16 C 0.4722(4) 1.0130(3) 0.7892(3) 0.0179(9) Uani 1 1 d .
H16A H 0.4955 1.0428 0.7288 0.027 Uiso 1 1 calc R
H16B H 0.5440 0.9978 0.8260 0.027 Uiso 1 1 calc R
H16C H 0.4220 1.0633 0.8229 0.027 Uiso 1 1 calc R
C17 C 0.3591(5) 0.8681(4) 0.8662(4) 0.0295(12) Uani 1 1 d .
H17A H 0.4280 0.8543 0.9067 0.044 Uiso 1 1 calc R
H17B H 0.3155 0.8027 0.8552 0.044 Uiso 1 1 calc R
H17C H 0.3060 0.9189 0.8964 0.044 Uiso 1 1 calc R
C18 C 0.2971(5) 0.9309(4) 0.7080(4) 0.0287(11) Uani 1 1 d .
H18A H 0.2537 0.8649 0.6986 0.043 Uiso 1 1 calc R
H18B H 0.3265 0.9566 0.6478 0.043 Uiso 1 1 calc R
H18C H 0.2431 0.9830 0.7355 0.043 Uiso 1 1 calc R
Cl1 Cl 0.45411(9) 1.02318(8) 0.46726(7) 0.01753(19) Uani 1 1 d .
P P 0.76820(10) 0.92037(7) 0.64729(7) 0.01069(19) Uani 1 1 d .
S S 0.49469(10) 0.81527(7) 0.70881(7) 0.0141(2) Uani 1 1 d .

loop_
_atom_site_aniso_label
_atom_site_aniso_U_11
_atom_site_aniso_U_22
_atom_site_aniso_U_33
_atom_site_aniso_U_23
_atom_site_aniso_U_13
_atom_site_aniso_U_12
Au1 0.01120(7) 0.01187(6) 0.01085(6) 0.00053(6) -0.00038(6) 0.00168(6)
C1 0.013(2) 0.0162(17) 0.014(2) -0.0007(15) 0.0020(17) 0.0060(14)
C2 0.022(2) 0.0196(18) 0.026(2) -0.0084(17) -0.001(2) 0.0014(17)
C3 0.018(2) 0.0188(19) 0.021(2) -0.0005(16) -0.0026(18) 0.0074(17)
C4 0.026(3) 0.0255(19) 0.0130(18) 0.0000(15) 0.004(2) 0.008(2)
C5 0.0098(19) 0.0134(16) 0.0136(16) 0.0006(15) 0.0017(14) -0.0009(14)
C6 0.015(2) 0.0166(18) 0.020(2) -0.0037(16) -0.0024(18) -0.0038(16)
C7 0.011(2) 0.0179(18) 0.0239(19) 0.0039(18) -0.0023(17) -0.0044(17)
C8 0.017(2) 0.0152(18) 0.025(2) 0.0066(16) -0.0017(17) -0.0008(15)
C9 0.017(2) 0.0113(16) 0.0079(16) -0.0007(13) 0.0006(16) 0.0034(15)
C10 0.017(2) 0.0155(17) 0.0133(19) 0.0006(15) 0.0014(17) 0.0004(16)
C11 0.021(2) 0.0152(17) 0.0115(17) 0.0008(14) -0.0010(17) 0.0043(17)
C12 0.027(3) 0.0129(17) 0.013(2) 0.0017(14) 0.0023(17) -0.0014(16)
C13 0.021(2) 0.0116(15) 0.0137(17) -0.0009(13) 0.0034(18) -0.0035(17)
C14 0.014(2) 0.0115(16) 0.0137(17) -0.0014(13) -0.0014(16) 0.0011(15)
C15 0.011(2) 0.0188(17) 0.0176(17) 0.0008(14) 0.0048(18) 0.0010(18)
C16 0.019(2) 0.0146(19) 0.0196(19) -0.0023(15) 0.0004(17) 0.0046(16)
C17 0.029(3) 0.031(2) 0.029(3) 0.007(2) 0.014(2) -0.001(2)
C18 0.017(3) 0.033(2) 0.036(3) -0.001(2) -0.003(2) -0.0004(19)
Cl1 0.0147(5) 0.0200(4) 0.0179(4) 0.0009(4) -0.0035(4) 0.0036(4)
P 0.0114(5) 0.0110(4) 0.0098(4) 0.0014(4) 0.0005(4) 0.0005(4)
S 0.0141(5) 0.0138(4) 0.0144(5) -0.0010(4) -0.0009(4) -0.0024(4)

loop_
_atom_type_symbol
_atom_type_description
_atom_type_scat_dispersion_real
_atom_type_scat_dispersion_imag
_atom_type_scat_source
C C 0.0033 0.0016 'International Tables Vol C Tables 4.2.6.8 and 6.1.1.4'
H H 0.0000 0.0000 'International Tables Vol C Tables 4.2.6.8 and 6.1.1.4'
P P 0.1023 0.0942 'International Tables Vol C Tables 4.2.6.8 and 6.1.1.4'
S S 0.1246 0.1234 'International Tables Vol C Tables 4.2.6.8 and 6.1.1.4'
Cl Cl 0.1484 0.1585 'International Tables Vol C Tables 4.2.6.8 and 6.1.1.4'
Au Au -2.0133 8.8022 'International Tables Vol C Tables 4.2.6.8 and 6.1.1.4'

loop_
_geom_angle_atom_site_label_1
_geom_angle_atom_site_label_2
_geom_angle_atom_site_label_3
_geom_angle
P Au1 Cl1 174.38(4)
C3 C1 C2 108.1(3)
C3 C1 C4 109.2(4)
C2 C1 C4 109.3(4)
C3 C1 P 114.9(3)
C2 C1 P 106.3(3)
C4 C1 P 108.8(3)
C1 C2 H2A 109.5
C1 C2 H2B 109.5
H2A C2 H2B 109.5
C1 C2 H2C 109.5
H2A C2 H2C 109.5
H2B C2 H2C 109.5
C1 C3 H3A 109.5
C1 C3 H3B 109.5
H3A C3 H3B 109.5
C1 C3 H3C 109.5
H3A C3 H3C 109.5
H3B C3 H3C 109.5
C1 C4 H4A 109.5
C1 C4 H4B 109.5
H4A C4 H4B 109.5
C1 C4 H4C 109.5
H4A C4 H4C 109.5
H4B C4 H4C 109.5
C6 C5 C8 108.3(3)
C6 C5 C7 110.3(3)
C8 C5 C7 106.4(3)
C6 C5 P 107.4(3)
C8 C5 P 107.2(3)
C7 C5 P 116.9(3)
C5 C6 H6A 109.5
C5 C6 H6B 109.5
H6A C6 H6B 109.5
C5 C6 H6C 109.5
H6A C6 H6C 109.5
H6B C6 H6C 109.5
C5 C7 H7A 109.5
C5 C7 H7B 109.5
H7A C7 H7B 109.5
C5 C7 H7C 109.5
H7A C7 H7C 109.5
H7B C7 H7C 109.5
C5 C8 H8A 109.5
C5 C8 H8B 109.5
H8A C8 H8B 109.5
C5 C8 H8C 109.5
H8A C8 H8C 109.5
H8B C8 H8C 109.5
C10 C9 C14 117.7(4)
C10 C9 P 117.7(3)
C14 C9 P 124.3(3)
C9 C10 C11 122.2(4)
C9 C10 H10 118.9
C11 C10 H10 118.9
C12 C11 C10 119.3(4)
C12 C11 H11 120.4
C10 C11 H11 120.4
C13 C12 C11 119.6(4)
C13 C12 H12 120.2
C11 C12 H12 120.2
C12 C13 C14 121.5(4)
C12 C13 H13 119.2
C14 C13 H13 119.2
C13 C14 C9 119.5(4)
C13 C14 S 116.4(3)
C9 C14 S 124.1(3)
C16 C15 C18 110.9(4)
C16 C15 C17 110.2(4)
C18 C15 C17 110.4(4)
C16 C15 S 110.7(3)
C18 C15 S 103.1(3)
C17 C15 S 111.3(3)
C15 C16 H16A 109.5
C15 C16 H16B 109.5
H16A C16 H16B 109.5
C15 C16 H16C 109.5
H16A C16 H16C 109.5
H16B C16 H16C 109.5
C15 C17 H17A 109.5
C15 C17 H17B 109.5
H17A C17 H17B 109.5
C15 C17 H17C 109.5
H17A C17 H17C 109.5
H17B C17 H17C 109.5
C15 C18 H18A 109.5
C15 C18 H18B 109.5
H18A C18 H18B 109.5
C15 C18 H18C 109.5
H18A C18 H18C 109.5
H18B C18 H18C 109.5
C9 P C1 102.77(18)
C9 P C5 107.97(18)
C1 P C5 113.68(19)
C9 P Au1 115.56(15)
C1 P Au1 107.37(14)
C5 P Au1 109.51(13)
C14 S C15 103.70(19)

loop_
_geom_bond_atom_site_label_1
_geom_bond_atom_site_label_2
_geom_bond_distance
Au1 P 2.2497(11)
Au1 Cl1 2.3044(10)
C1 C3 1.534(6)
C1 C2 1.536(6)
C1 C4 1.538(6)
C1 P 1.877(4)
C2 H2A 0.9800
C2 H2B 0.9800
C2 H2C 0.9800
C3 H3A 0.9800
C3 H3B 0.9800
C3 H3C 0.9800
C4 H4A 0.9800
C4 H4B 0.9800
C4 H4C 0.9800
C5 C6 1.535(6)
C5 C8 1.537(6)
C5 C7 1.545(6)
C5 P 1.890(4)
C6 H6A 0.9800
C6 H6B 0.9800
C6 H6C 0.9800
C7 H7A 0.9800
C7 H7B 0.9800
C7 H7C 0.9800
C8 H8A 0.9800
C8 H8B 0.9800
C8 H8C 0.9800
C9 C10 1.395(6)
C9 C14 1.413(6)
C9 P 1.832(4)
C10 C11 1.396(6)
C10 H10 0.9500
C11 C12 1.384(7)
C11 H11 0.9500
C12 C13 1.384(7)
C12 H12 0.9500
C13 C14 1.398(5)
C13 H13 0.9500
C14 S 1.785(4)
C15 C16 1.519(6)
C15 C18 1.523(7)
C15 C17 1.523(6)
C15 S 1.858(4)
C16 H16A 0.9800
C16 H16B 0.9800
C16 H16C 0.9800
C17 H17A 0.9800
C17 H17B 0.9800
C17 H17C 0.9800
C18 H18A 0.9800
C18 H18B 0.9800
C18 H18C 0.9800

loop_
_geom_torsion_atom_site_label_1
_geom_torsion_atom_site_label_2
_geom_torsion_atom_site_label_3
_geom_torsion_atom_site_label_4
_geom_torsion
C14 C9 C10 C11 1.9(6)
P C9 C10 C11 -171.9(3)
C9 C10 C11 C12 2.2(6)
C10 C11 C12 C13 -3.8(6)
C11 C12 C13 C14 1.3(6)
C12 C13 C14 C9 2.9(6)
C12 C13 C14 S -179.2(3)
C10 C9 C14 C13 -4.4(5)
P C9 C14 C13 169.0(3)
C10 C9 C14 S 177.9(3)
P C9 C14 S -8.7(5)
C10 C9 P C1 75.8(3)
C14 C9 P C1 -97.6(4)
C10 C9 P C5 -44.6(3)
C14 C9 P C5 142.0(3)
C10 C9 P Au1 -167.6(3)
C14 C9 P Au1 19.0(4)
C3 C1 P C9 -49.4(4)
C2 C1 P C9 70.2(3)
C4 C1 P C9 -172.2(3)
C3 C1 P C5 67.0(3)
C2 C1 P C5 -173.4(3)
C4 C1 P C5 -55.8(4)
C3 C1 P Au1 -171.7(3)
C2 C1 P Au1 -52.1(3)
C4 C1 P Au1 65.5(3)
C6 C5 P C9 -44.8(3)
C8 C5 P C9 -161.1(3)
C7 C5 P C9 79.7(3)
C6 C5 P C1 -158.2(3)
C8 C5 P C1 85.6(3)
C7 C5 P C1 -33.6(3)
C6 C5 P Au1 81.8(3)
C8 C5 P Au1 -34.5(3)
C7 C5 P Au1 -153.7(3)
Cl1 Au1 P C9 -168.5(4)
Cl1 Au1 P C1 -54.5(4)
Cl1 Au1 P C5 69.4(4)
C13 C14 S C15 80.5(3)
C9 C14 S C15 -101.8(4)
C16 C15 S C14 55.3(3)
C18 C15 S C14 173.9(3)
C17 C15 S C14 -67.7(4)
